data_1566406
loop_
_publ_author_name
'Yamane, Daiki'
'Onitsuka, Satsuki'
'Re, Suyong'
'Isogai, Hikaru'
'Hamada, Rui'
'Hiramoto, Tadanari'
'Kawanishi, Eiji'
'Mizuguchi, Kenji'
'Shindo, Naoya'
'Ojida, Akio'

_publ_section_title
;
 Selective covalent targeting of SARS-CoV-2 main protease by enantiopure
 chlorofluoroacetamide.
;
_journal_issue 10
_journal_name_full 'Chemical science'
_journal_page_first 3027
_journal_page_last 3034
_journal_paper_doi 10.1039/d1sc06596c
_journal_volume 13
_journal_year 2022
_chemical_absolute_configuration ad
_chemical_formula_moiety 'C10 H11 Cl F N O2'
_chemical_formula_sum 'C10 H11 Cl F N O2'
_chemical_formula_weight 231.65
_space_group_crystal_system orthorhombic
_space_group_IT_number 19
_space_group_name_Hall 'P 2ac 2ab'
_space_group_name_H-M_alt 'P 21 21 21'
_atom_sites_solution_hydrogens geom
_atom_sites_solution_primary dual
_audit_creation_date 2021-07-28
_audit_creation_method
;
Olex2 1.3
(compiled 2020.11.12 svn.r5f609507 for OlexSys, GUI svn.r6272)
;
_audit_update_record
;
2021-11-26 deposited with the CCDC.	2022-02-15 downloaded from the CCDC.
;
_cell_angle_alpha 90
_cell_angle_beta 90
_cell_angle_gamma 90
_cell_formula_units_Z 4
_cell_length_a 5.1224(2)
_cell_length_b 8.2680(3)
_cell_length_c 24.1637(10)
_cell_measurement_reflns_used 6715
_cell_measurement_temperature 110
_cell_measurement_theta_max 30.3680
_cell_measurement_theta_min 2.9270
_cell_volume 1023.38(7)
_computing_cell_refinement 'CrysAlisPro 1.171.39.46e (Rigaku OD, 2018)'
_computing_data_collection 'CrysAlisPro 1.171.39.46e (Rigaku OD, 2018)'
_computing_data_reduction 'CrysAlisPro 1.171.39.46e (Rigaku OD, 2018)'
_computing_molecular_graphics 'Olex2 1.3 (Dolomanov et al., 2009)'
_computing_publication_material 'Olex2 1.3 (Dolomanov et al., 2009)'
_computing_structure_refinement 'SHELXL 2018/3 (Sheldrick, 2015)'
_computing_structure_solution 'SHELXT  (Sheldrick, 2015)'
_diffrn_ambient_temperature 110
_diffrn_detector 'Rigaku HyPix-6000 area detector'
_diffrn_detector_area_resol_mean 10.0
_diffrn_detector_type 'HPC area detector'
_diffrn_measured_fraction_theta_full 0.998
_diffrn_measured_fraction_theta_max 0.999
_diffrn_measurement_details
;
List of Runs (angles in degrees, time in seconds):

  # Type    Start    End  Width  t~exp~   \w     \q     \k     \f   Frames
#--------------------------------------------------------------------------
  1  \w     32.00  93.00   0.50    0.50    --    5.00  45.00 120.00  122
  2  \w     22.00  74.00   0.50    0.50    --  -10.00  45.00   0.00  104
  3  \w    -99.00 -42.00   0.50    0.50    --  -10.00  45.00   0.00  114
  4  \w      7.00  34.00   0.50    0.50    --  -10.20  45.00  60.00   54
  5  \w     46.00  77.00   0.50    0.50    --  -10.20  45.00  60.00   62
  6  \w    -84.00 -20.00   0.50    0.50    --  -10.20  45.00  60.00  128
;
_diffrn_measurement_device 'three-circle diffractometer'
_diffrn_measurement_device_type 'Rigaku AFC HyPix-6000'
_diffrn_measurement_method '\w scans'
_diffrn_orient_matrix_type 'CrysAlisPro convention (1999,Acta A55,543-557)'
_diffrn_orient_matrix_UB_11 0.0077846000
_diffrn_orient_matrix_UB_12 0.0022872000
_diffrn_orient_matrix_UB_13 -0.0293045000
_diffrn_orient_matrix_UB_21 0.0178571000
_diffrn_orient_matrix_UB_22 0.0850376000
_diffrn_orient_matrix_UB_23 0.0009527000
_diffrn_orient_matrix_UB_31 0.1370151000
_diffrn_orient_matrix_UB_32 -0.0114363000
_diffrn_orient_matrix_UB_33 0.0014341000
_diffrn_radiation_monochromator 'multi-layer mirror optics'
_diffrn_radiation_probe x-ray
_diffrn_radiation_type 'Mo K\a'
_diffrn_radiation_wavelength 0.71073
_diffrn_reflns_av_R_equivalents 0.0259
_diffrn_reflns_av_unetI/netI 0.0224
_diffrn_reflns_Laue_measured_fraction_full 0.998
_diffrn_reflns_Laue_measured_fraction_max 0.999
_diffrn_reflns_limit_h_max 6
_diffrn_reflns_limit_h_min -6
_diffrn_reflns_limit_k_max 10
_diffrn_reflns_limit_k_min -10
_diffrn_reflns_limit_l_max 30
_diffrn_reflns_limit_l_min -31
_diffrn_reflns_number 9089
_diffrn_reflns_point_group_measured_fraction_full 0.999
_diffrn_reflns_point_group_measured_fraction_max 0.998
_diffrn_reflns_theta_full 25.242
_diffrn_reflns_theta_max 27.477
_diffrn_reflns_theta_min 2.604
_diffrn_source 'rotating anode X-ray generator'
_diffrn_source_type FR-E+
_exptl_absorpt_coefficient_mu 0.366
_exptl_absorpt_correction_T_max 1.000
_exptl_absorpt_correction_T_min 0.578
_exptl_absorpt_correction_type gaussian
_exptl_absorpt_process_details
;
CrysAlisPro 1.171.39.46e (Rigaku Oxford Diffraction, 2018)
Numerical absorption correction based on gaussian integration over
			a multifaceted crystal model
Empirical absorption correction using spherical harmonics,
 implemented in SCALE3 ABSPACK scaling algorithm.
;
_exptl_crystal_colour colourless
_exptl_crystal_density_diffrn 1.503
_exptl_crystal_description prism
_exptl_crystal_F_000 480
_exptl_crystal_size_max 0.409
_exptl_crystal_size_mid 0.354
_exptl_crystal_size_min 0.138
_refine_diff_density_max 0.226
_refine_diff_density_min -0.208
_refine_diff_density_rms 0.038
_refine_ls_abs_structure_details
;
 Flack x determined using 893 quotients [(I+)-(I-)]/[(I+)+(I-)]
 (Parsons, Flack and Wagner, Acta Cryst. B69 (2013) 249-259).
;
_refine_ls_abs_structure_Flack 0.01(2)
_refine_ls_extinction_method none
_refine_ls_goodness_of_fit_ref 1.049
_refine_ls_hydrogen_treatment constr
_refine_ls_matrix_type full
_refine_ls_number_parameters 137
_refine_ls_number_reflns 2351
_refine_ls_number_restraints 0
_refine_ls_restrained_S_all 1.049
_refine_ls_R_factor_all 0.0257
_refine_ls_R_factor_gt 0.0247
_refine_ls_shift/su_max 0.001
_refine_ls_shift/su_mean 0.000
_refine_ls_structure_factor_coef Fsqd
_refine_ls_weighting_details 'w=1/[\s^2^(Fo^2^)+(0.0250P)^2^+0.3103P] where P=(Fo^2^+2Fc^2^)/3'
_refine_ls_weighting_scheme calc
_refine_ls_wR_factor_gt 0.0593
_refine_ls_wR_factor_ref 0.0598
_reflns_Friedel_coverage 0.672
_reflns_Friedel_fraction_full 1.000
_reflns_Friedel_fraction_max 0.998
_reflns_number_gt 2279
_reflns_number_total 2351
_reflns_threshold_expression 'I > 2\s(I)'
_cod_data_source_file d1sc06596c2.cif
_cod_data_source_block ns-15-054b
_cod_depositor_comments 'Adding full bibliography for 1566406--1566407.cif.'
_cod_database_code 1566406
_shelx_shelxl_version_number 2018/3
_chemical_oxdiff_formula 'C11 H10 N O'
_shelx_space_group_comment
;
The symmetry employed for this shelxl refinement is uniquely defined
by the following loop, which should always be used as a source of
symmetry information in preference to the above space-group names.
They are only intended as comments.
;
_reflns_odcompleteness_completeness 99.72
_reflns_odcompleteness_iscentric 1
_reflns_odcompleteness_theta 27.42
_olex2_refinement_description
;
1. Fixed Uiso
 At 1.2 times of:
  All C(H) groups, All C(H,H) groups, All N(H) groups
 At 1.5 times of:
  All O(H) groups
2.a Ternary CH refined with riding coordinates:
 C7(H7), C10(H10)
2.b Secondary CH2 refined with riding coordinates:
 C8(H8A,H8B)
2.c Aromatic/amide H refined with riding coordinates:
 N1(H1), C2(H2A), C6(H6), C3(H3), C4(H4), C5(H5)
2.d Idealised tetrahedral OH refined as rotating group:
 O2(H2)
;
_olex2_submission_special_instructions 'No special instructions were received'
_oxdiff_exptl_absorpt_empirical_details
;
Empirical correction (ABSPACK) includes:
- Absorption correction using spherical harmonics
- Frame scaling
;
_oxdiff_exptl_absorpt_empirical_full_max 1.148
_oxdiff_exptl_absorpt_empirical_full_min 0.862

loop_
_space_group_symop_operation_xyz
'x, y, z'
'-x+1/2, -y, z+1/2'
'-x, y+1/2, -z+1/2'
'x+1/2, -y+1/2, -z'

loop_
_atom_site_label
_atom_site_type_symbol
_atom_site_fract_x
_atom_site_fract_y
_atom_site_fract_z
_atom_site_U_iso_or_equiv
_atom_site_adp_type
_atom_site_occupancy
_atom_site_site_symmetry_order
_atom_site_calc_flag
_atom_site_refinement_flags_posn
_atom_site_refinement_flags_adp
_atom_site_refinement_flags_occupancy
_atom_site_disorder_assembly
_atom_site_disorder_group
Cl1 Cl 0.59678(10) 0.99987(6) 0.60850(2) 0.03113(14) Uani 1 1 d . . . . .
F1 F 0.9512(2) 0.88934(13) 0.54548(5) 0.0266(3) Uani 1 1 d . . . . .
O2 O 1.0260(2) 0.31685(16) 0.51921(5) 0.0176(3) Uani 1 1 d . . . . .
H2 H 0.883219 0.277898 0.508475 0.026 Uiso 1 1 calc R U . . .
O1 O 0.4014(2) 0.65471(15) 0.57905(6) 0.0236(3) Uani 1 1 d . . . . .
N1 N 0.8355(3) 0.59965(17) 0.58034(6) 0.0138(3) Uani 1 1 d . . . . .
H1 H 0.993049 0.636766 0.573267 0.017 Uiso 1 1 calc R U . . .
C1 C 0.7933(4) 0.4264(2) 0.66309(7) 0.0149(3) Uani 1 1 d . . . . .
C8 C 1.0258(3) 0.3285(2) 0.57823(7) 0.0145(3) Uani 1 1 d . . . . .
H8A H 1.194260 0.374725 0.590589 0.017 Uiso 1 1 calc R U . . .
H8B H 1.010489 0.218600 0.594171 0.017 Uiso 1 1 calc R U . . .
C2 C 0.5993(4) 0.3389(2) 0.68999(7) 0.0182(3) Uani 1 1 d . . . . .
H2A H 0.467256 0.286583 0.668971 0.022 Uiso 1 1 calc R U . . .
C7 C 0.8035(3) 0.4332(2) 0.60021(7) 0.0133(3) Uani 1 1 d . . . . .
H7 H 0.635244 0.389884 0.585370 0.016 Uiso 1 1 calc R U . . .
C9 C 0.6298(3) 0.6952(2) 0.57287(7) 0.0154(3) Uani 1 1 d . . . . .
C10 C 0.6897(3) 0.8677(2) 0.55489(7) 0.0158(3) Uani 1 1 d . . . . .
H10 H 0.589343 0.893991 0.520552 0.019 Uiso 1 1 calc R U . . .
C6 C 0.9830(3) 0.5051(2) 0.69447(7) 0.0198(3) Uani 1 1 d . . . . .
H6 H 1.114676 0.566988 0.676628 0.024 Uiso 1 1 calc R U . . .
C3 C 0.5970(4) 0.3272(2) 0.74742(8) 0.0234(4) Uani 1 1 d . . . . .
H3 H 0.463942 0.267157 0.765519 0.028 Uiso 1 1 calc R U . . .
C4 C 0.7891(4) 0.4035(2) 0.77809(7) 0.0242(4) Uani 1 1 d . . . . .
H4 H 0.789834 0.394302 0.817278 0.029 Uiso 1 1 calc R U . . .
C5 C 0.9797(4) 0.4931(3) 0.75170(7) 0.0238(4) Uani 1 1 d . . . . .
H5 H 1.109500 0.546933 0.772923 0.029 Uiso 1 1 calc R U . . .

loop_
_atom_site_aniso_label
_atom_site_aniso_U_11
_atom_site_aniso_U_22
_atom_site_aniso_U_33
_atom_site_aniso_U_23
_atom_site_aniso_U_13
_atom_site_aniso_U_12
Cl1 0.0436(3) 0.0188(2) 0.0310(2) -0.0075(2) 0.0170(2) -0.0066(2)
F1 0.0182(6) 0.0196(5) 0.0419(7) 0.0065(5) 0.0101(5) -0.0022(4)
O2 0.0160(6) 0.0211(6) 0.0159(6) -0.0026(5) 0.0011(5) -0.0017(5)
O1 0.0105(5) 0.0180(6) 0.0423(8) 0.0040(6) -0.0009(6) -0.0010(5)
N1 0.0109(7) 0.0125(7) 0.0178(7) 0.0021(5) 0.0003(6) -0.0013(5)
C1 0.0151(8) 0.0117(7) 0.0178(8) 0.0008(6) 0.0017(7) 0.0040(7)
C8 0.0133(8) 0.0150(8) 0.0152(7) 0.0004(6) 0.0004(6) 0.0006(6)
C2 0.0154(8) 0.0172(8) 0.0221(8) 0.0009(7) 0.0023(7) 0.0013(7)
C7 0.0111(7) 0.0109(7) 0.0178(8) 0.0000(6) 0.0008(6) -0.0005(6)
C9 0.0160(8) 0.0146(7) 0.0158(7) -0.0006(6) -0.0009(7) -0.0005(7)
C10 0.0149(8) 0.0148(8) 0.0178(8) -0.0006(6) 0.0026(7) 0.0011(7)
C6 0.0195(8) 0.0197(8) 0.0202(8) -0.0010(8) 0.0008(7) -0.0023(8)
C3 0.0223(9) 0.0244(9) 0.0235(9) 0.0060(7) 0.0077(8) 0.0033(9)
C4 0.0287(10) 0.0276(10) 0.0163(8) 0.0004(8) 0.0049(8) 0.0086(8)
C5 0.0242(9) 0.0257(9) 0.0217(8) -0.0049(8) -0.0016(7) 0.0005(9)

loop_
_atom_type_symbol
_atom_type_description
_atom_type_scat_dispersion_real
_atom_type_scat_dispersion_imag
_atom_type_scat_source
C C 0.0033 0.0016 'International Tables Vol C Tables 4.2.6.8 and 6.1.1.4'
H H 0.0000 0.0000 'International Tables Vol C Tables 4.2.6.8 and 6.1.1.4'
Cl Cl 0.1484 0.1585 'International Tables Vol C Tables 4.2.6.8 and 6.1.1.4'
F F 0.0171 0.0103 'International Tables Vol C Tables 4.2.6.8 and 6.1.1.4'
N N 0.0061 0.0033 'International Tables Vol C Tables 4.2.6.8 and 6.1.1.4'
O O 0.0106 0.0060 'International Tables Vol C Tables 4.2.6.8 and 6.1.1.4'

loop_
_exptl_crystal_face_index_h
_exptl_crystal_face_index_k
_exptl_crystal_face_index_l
_exptl_crystal_face_perp_dist
7 -2 1 0.1725
0 0 -34 0.0421
-7 2 3 0.2064
0 0 34 0.0947
7 -1 2 0.1624
0 -12 0 0.1805
-7 1 -2 0.2138
0 12 0 0.1660

loop_
_geom_angle_atom_site_label_1
_geom_angle_atom_site_label_2
_geom_angle_atom_site_label_3
_geom_angle
_geom_angle_site_symmetry_1
_geom_angle_site_symmetry_3
_geom_angle_publ_flag
C8 O2 H2 109.5 . . ?
C7 N1 H1 119.6 . . ?
C9 N1 H1 119.6 . . ?
C9 N1 C7 120.89(14) . . ?
C2 C1 C7 120.71(16) . . ?
C2 C1 C6 119.14(16) . . ?
C6 C1 C7 120.13(15) . . ?
O2 C8 H8A 109.1 . . ?
O2 C8 H8B 109.1 . . ?
O2 C8 C7 112.71(14) . . ?
H8A C8 H8B 107.8 . . ?
C7 C8 H8A 109.1 . . ?
C7 C8 H8B 109.1 . . ?
C1 C2 H2A 119.7 . . ?
C1 C2 C3 120.56(18) . . ?
C3 C2 H2A 119.7 . . ?
N1 C7 C1 111.46(13) . . ?
N1 C7 C8 109.58(13) . . ?
N1 C7 H7 108.4 . . ?
C1 C7 C8 110.61(14) . . ?
C1 C7 H7 108.4 . . ?
C8 C7 H7 108.4 . . ?
O1 C9 N1 125.31(16) . . ?
O1 C9 C10 118.87(16) . . ?
N1 C9 C10 115.83(15) . . ?
Cl1 C10 H10 109.7 . . ?
F1 C10 Cl1 107.79(12) . . ?
F1 C10 C9 111.51(14) . . ?
F1 C10 H10 109.7 . . ?
C9 C10 Cl1 108.49(12) . . ?
C9 C10 H10 109.7 . . ?
C1 C6 H6 120.0 . . ?
C5 C6 C1 120.05(17) . . ?
C5 C6 H6 120.0 . . ?
C2 C3 H3 120.1 . . ?
C4 C3 C2 119.78(18) . . ?
C4 C3 H3 120.1 . . ?
C3 C4 H4 120.0 . . ?
C5 C4 C3 119.99(17) . . ?
C5 C4 H4 120.0 . . ?
C6 C5 H5 119.8 . . ?
C4 C5 C6 120.47(18) . . ?
C4 C5 H5 119.8 . . ?

loop_
_geom_bond_atom_site_label_1
_geom_bond_atom_site_label_2
_geom_bond_distance
_geom_bond_site_symmetry_2
_geom_bond_publ_flag
Cl1 C10 1.7603(17) . ?
F1 C10 1.370(2) . ?
O2 H2 0.8400 . ?
O2 C8 1.429(2) . ?
O1 C9 1.226(2) . ?
N1 H1 0.8800 . ?
N1 C7 1.467(2) . ?
N1 C9 1.329(2) . ?
C1 C2 1.390(2) . ?
C1 C7 1.522(2) . ?
C1 C6 1.394(3) . ?
C8 H8A 0.9900 . ?
C8 H8B 0.9900 . ?
C8 C7 1.526(2) . ?
C2 H2A 0.9500 . ?
C2 C3 1.391(2) . ?
C7 H7 1.0000 . ?
C9 C10 1.523(2) . ?
C10 H10 1.0000 . ?
C6 H6 0.9500 . ?
C6 C5 1.387(2) . ?
C3 H3 0.9500 . ?
C3 C4 1.384(3) . ?
C4 H4 0.9500 . ?
C4 C5 1.382(3) . ?
C5 H5 0.9500 . ?

loop_
_geom_torsion_atom_site_label_1
_geom_torsion_atom_site_label_2
_geom_torsion_atom_site_label_3
_geom_torsion_atom_site_label_4
_geom_torsion
_geom_torsion_site_symmetry_1
_geom_torsion_site_symmetry_2
_geom_torsion_site_symmetry_3
_geom_torsion_site_symmetry_4
_geom_torsion_publ_flag
O2 C8 C7 N1 -63.13(18) . . . . ?
O2 C8 C7 C1 173.60(14) . . . . ?
O1 C9 C10 Cl1 66.48(19) . . . . ?
O1 C9 C10 F1 -174.96(15) . . . . ?
N1 C9 C10 Cl1 -113.85(14) . . . . ?
N1 C9 C10 F1 4.7(2) . . . . ?
C1 C2 C3 C4 0.1(3) . . . . ?
C1 C6 C5 C4 -0.1(3) . . . . ?
C2 C1 C7 N1 131.88(16) . . . . ?
C2 C1 C7 C8 -105.94(18) . . . . ?
C2 C1 C6 C5 1.2(3) . . . . ?
C2 C3 C4 C5 1.1(3) . . . . ?
C7 N1 C9 O1 -3.3(3) . . . . ?
C7 N1 C9 C10 177.05(14) . . . . ?
C7 C1 C2 C3 177.29(16) . . . . ?
C7 C1 C6 C5 -177.32(18) . . . . ?
C9 N1 C7 C1 -85.89(19) . . . . ?
C9 N1 C7 C8 151.34(16) . . . . ?
C6 C1 C2 C3 -1.2(3) . . . . ?
C6 C1 C7 N1 -49.6(2) . . . . ?
C6 C1 C7 C8 72.6(2) . . . . ?
C3 C4 C5 C6 -1.1(3) . . . . ?

loop_
_exptl_oxdiff_crystal_face_indexfrac_h
_exptl_oxdiff_crystal_face_indexfrac_k
_exptl_oxdiff_crystal_face_indexfrac_l
_exptl_oxdiff_crystal_face_x
_exptl_oxdiff_crystal_face_y
_exptl_oxdiff_crystal_face_z
7.1555 -1.5228 1.4854 0.0087 -0.0003 1.0000
-0.1630 0.0064 -34.0598 0.9969 -0.0348 -0.0712
-7.1220 1.5198 3.4310 -0.1525 0.0053 -0.9883
0.1064 0.0056 34.0638 -0.9974 0.0348 0.0634
7.2045 -0.6646 1.7740 0.0026 0.0738 0.9973
0.1162 -11.6479 0.2993 -0.0345 -0.9882 0.1496
-7.2086 0.5440 -1.7722 -0.0029 -0.0842 -0.9964
0.1830 11.6471 -0.2262 0.0347 0.9935 -0.1084
